data_7205472
loop_
_publ_author_name
'Paton, Andrew S.'
'Morse, Graham E.'
'Lough, Alan J.'
'Bender, Timothy P.'

_publ_section_title
;
 Observations regarding the crystal structures of non-halogenated
 phenoxyboronsubphthalocyanines having para substituents on the phenoxy
 group
;
_journal_issue 3
_journal_name_full CrystEngComm
_journal_page_first 914
_journal_paper_doi 10.1039/c0ce00599a
_journal_volume 13
_journal_year 2011
_chemical_formula_moiety 'C34 H25 B N6 O'
_chemical_formula_sum 'C34 H25 B N6 O'
_chemical_formula_weight 544.41
_chemical_name_systematic
;
?
;
_space_group_IT_number 2
_symmetry_cell_setting triclinic
_symmetry_space_group_name_Hall '-P 1'
_symmetry_space_group_name_H-M 'P -1'
_atom_sites_solution_hydrogens geom
_atom_sites_solution_primary direct
_atom_sites_solution_secondary difmap
_audit_creation_method SHELXL-97
_cell_angle_alpha 79.9663(14)
_cell_angle_beta 78.2792(16)
_cell_angle_gamma 70.9358(17)
_cell_formula_units_Z 2
_cell_length_a 8.5535(2)
_cell_length_b 12.7466(4)
_cell_length_c 13.2395(4)
_cell_measurement_reflns_used 15623
_cell_measurement_temperature 150(1)
_cell_measurement_theta_max 27.5
_cell_measurement_theta_min 2.6
_cell_volume 1326.75(7)
_computing_cell_refinement 'Denzo-SMN (Otwinowski & Minor, 1997)'
_computing_data_collection 'Collect (Nonius B.V., 1997-2002)'
_computing_data_reduction Denzo-SMN
_computing_molecular_graphics 'PLATON (Spek, 2003)'
_computing_publication_material 'SHELXTL V6.1'
_computing_structure_refinement 'SHELXTL V6.1 (Sheldrick, 2008)'
_computing_structure_solution 'SIR-92 (Altomare et al., 1994)'
_diffrn_ambient_temperature 150(2)
_diffrn_detector_area_resol_mean 9
_diffrn_measured_fraction_theta_full 0.997
_diffrn_measured_fraction_theta_max 0.986
_diffrn_measurement_device_type 'Nonius KappaCCD'
_diffrn_measurement_method '\f scans and \w scans with \k offsets'
_diffrn_radiation_monochromator graphite
_diffrn_radiation_source 'fine-focus sealed tube'
_diffrn_radiation_type MoK\a
_diffrn_radiation_wavelength 0.71073
_diffrn_reflns_av_R_equivalents 0.0566
_diffrn_reflns_av_sigmaI/netI 0.0760
_diffrn_reflns_limit_h_max 11
_diffrn_reflns_limit_h_min -10
_diffrn_reflns_limit_k_max 16
_diffrn_reflns_limit_k_min -16
_diffrn_reflns_limit_l_max 17
_diffrn_reflns_limit_l_min -16
_diffrn_reflns_number 15623
_diffrn_reflns_theta_full 27.48
_diffrn_reflns_theta_max 27.48
_diffrn_reflns_theta_min 2.55
_diffrn_standards_number 0
_exptl_absorpt_coefficient_mu 0.085
_exptl_absorpt_correction_T_max 0.992
_exptl_absorpt_correction_T_min 0.788
_exptl_absorpt_correction_type multi-scan
_exptl_absorpt_process_details
;
multi-scan from symmetry-related measurements
Sortav (Blessing 1995)
;
_exptl_crystal_colour purple
_exptl_crystal_density_diffrn 1.363
_exptl_crystal_density_method 'not measured'
_exptl_crystal_description plate
_exptl_crystal_F_000 568
_exptl_crystal_size_max 0.40
_exptl_crystal_size_mid 0.22
_exptl_crystal_size_min 0.10
_refine_diff_density_max 0.280
_refine_diff_density_min -0.296
_refine_diff_density_rms 0.061
_refine_ls_extinction_method none
_refine_ls_goodness_of_fit_ref 1.045
_refine_ls_hydrogen_treatment constr
_refine_ls_matrix_type full
_refine_ls_number_parameters 382
_refine_ls_number_reflns 6009
_refine_ls_number_restraints 0
_refine_ls_restrained_S_all 1.045
_refine_ls_R_factor_all 0.1178
_refine_ls_R_factor_gt 0.0601
_refine_ls_shift/su_max 0.001
_refine_ls_shift/su_mean 0.000
_refine_ls_structure_factor_coef Fsqd
_refine_ls_weighting_details 'calc w=1/[\s^2^(Fo^2^)+(0.0965P)^2^] where P=(Fo^2^+2Fc^2^)/3'
_refine_ls_weighting_scheme calc
_refine_ls_wR_factor_gt 0.1434
_refine_ls_wR_factor_ref 0.1787
_reflns_number_gt 3552
_reflns_number_total 6009
_reflns_threshold_expression I>2\s(I)
_cod_data_source_file C0CE00599A.TXT
_cod_data_source_block k09107
_cod_depositor_comments
;
The following automatic conversions were performed:
'_symmetry_cell_setting' value 'Triclinic' changed to 'triclinic'
according to '/home/saulius/struct/CIF-dictionaries/cif_core.dic'
dictionary named 'cif_core.dic' version 2.4.1 from 2010-06-29.

Automatic conversion script
Id: cif_fix_enum 1555 2011-01-17 13:19:09Z saulius 
;
_cod_original_cell_volume 1326.76(7)
_cod_database_code 7205472

loop_
_symmetry_equiv_pos_as_xyz
'x, y, z'
'-x, -y, -z'

loop_
_atom_site_label
_atom_site_type_symbol
_atom_site_fract_x
_atom_site_fract_y
_atom_site_fract_z
_atom_site_U_iso_or_equiv
_atom_site_adp_type
_atom_site_occupancy
_atom_site_symmetry_multiplicity
_atom_site_calc_flag
_atom_site_refinement_flags
_atom_site_disorder_assembly
_atom_site_disorder_group
O1 O 0.52505(17) 0.87599(12) 0.71320(11) 0.0311(4) Uani 1 1 d . . .
N1 N 0.4300(2) 0.78943(16) 0.99441(14) 0.0325(5) Uani 1 1 d . . .
N2 N 0.65827(19) 0.81368(14) 0.86523(13) 0.0274(4) Uani 1 1 d . . .
N3 N 0.9465(2) 0.76425(15) 0.79113(14) 0.0307(4) Uani 1 1 d . . .
N4 N 0.7563(2) 0.69691(15) 0.73114(13) 0.0288(4) Uani 1 1 d . . .
N5 N 0.6254(2) 0.55780(16) 0.73318(14) 0.0325(5) Uani 1 1 d . . .
N6 N 0.4949(2) 0.70798(15) 0.83584(13) 0.0286(4) Uani 1 1 d . . .
C1 C 0.5633(2) 0.82794(18) 0.96144(17) 0.0297(5) Uani 1 1 d . . .
C2 C 0.6608(3) 0.86169(18) 1.02083(17) 0.0313(5) Uani 1 1 d . . .
C3 C 0.6291(3) 0.8913(2) 1.12053(18) 0.0382(6) Uani 1 1 d . . .
H3B H 0.5226 0.8980 1.1622 0.046 Uiso 1 1 calc R . .
C4 C 0.7540(3) 0.9106(2) 1.1581(2) 0.0420(6) Uani 1 1 d . . .
H4A H 0.7333 0.9313 1.2262 0.050 Uiso 1 1 calc R . .
C5 C 0.9115(3) 0.9004(2) 1.09758(19) 0.0417(6) Uani 1 1 d . . .
H5B H 0.9957 0.9143 1.1255 0.050 Uiso 1 1 calc R . .
C6 C 0.9472(3) 0.87055(19) 0.99870(18) 0.0343(5) Uani 1 1 d . . .
H6A H 1.0551 0.8624 0.9587 0.041 Uiso 1 1 calc R . .
C7 C 0.8204(3) 0.85249(18) 0.95865(17) 0.0301(5) Uani 1 1 d . . .
C8 C 0.8183(2) 0.81432(18) 0.86204(17) 0.0283(5) Uani 1 1 d . . .
C9 C 0.9149(2) 0.70096(19) 0.73086(17) 0.0291(5) Uani 1 1 d . . .
C10 C 1.0278(3) 0.60696(19) 0.67750(16) 0.0296(5) Uani 1 1 d . . .
C11 C 1.2021(3) 0.5705(2) 0.64981(18) 0.0365(6) Uani 1 1 d . . .
H11A H 1.2695 0.6126 0.6605 0.044 Uiso 1 1 calc R . .
C12 C 1.2731(3) 0.4711(2) 0.60642(19) 0.0426(6) Uani 1 1 d . . .
H12A H 1.3909 0.4461 0.5850 0.051 Uiso 1 1 calc R . .
C13 C 1.1765(3) 0.4068(2) 0.59323(19) 0.0440(6) Uani 1 1 d . . .
H13A H 1.2292 0.3383 0.5643 0.053 Uiso 1 1 calc R . .
C14 C 1.0047(3) 0.4418(2) 0.62181(19) 0.0408(6) Uani 1 1 d . . .
H14A H 0.9390 0.3971 0.6141 0.049 Uiso 1 1 calc R . .
C15 C 0.9298(3) 0.54280(19) 0.66180(17) 0.0312(5) Uani 1 1 d . . .
C16 C 0.7560(3) 0.59882(19) 0.70288(17) 0.0301(5) Uani 1 1 d . . .
C17 C 0.5021(3) 0.60891(19) 0.80540(17) 0.0298(5) Uani 1 1 d . . .
C18 C 0.3840(2) 0.56503(19) 0.88165(18) 0.0317(5) Uani 1 1 d . . .
C19 C 0.3375(3) 0.4690(2) 0.88899(19) 0.0354(6) Uani 1 1 d . . .
H19A H 0.3798 0.4204 0.8363 0.043 Uiso 1 1 calc R . .
C20 C 0.2266(3) 0.4465(2) 0.97626(19) 0.0378(6) Uani 1 1 d . . .
H20A H 0.1900 0.3826 0.9823 0.045 Uiso 1 1 calc R . .
C21 C 0.1684(3) 0.5157(2) 1.05472(19) 0.0396(6) Uani 1 1 d . . .
H21A H 0.0924 0.4980 1.1132 0.048 Uiso 1 1 calc R . .
C22 C 0.2179(2) 0.6097(2) 1.05024(18) 0.0366(6) Uani 1 1 d . . .
H22A H 0.1808 0.6548 1.1056 0.044 Uiso 1 1 calc R . .
C23 C 0.3243(2) 0.63588(19) 0.96142(17) 0.0317(5) Uani 1 1 d . . .
C24 C 0.4060(2) 0.72315(19) 0.93402(17) 0.0298(5) Uani 1 1 d . . .
C25 C 0.4502(2) 0.86208(17) 0.63495(16) 0.0275(5) Uani 1 1 d . . .
C26 C 0.2905(2) 0.85433(19) 0.65463(17) 0.0319(5) Uani 1 1 d . . .
H26A H 0.2316 0.8544 0.7237 0.038 Uiso 1 1 calc R . .
C27 C 0.2139(3) 0.84632(19) 0.57419(17) 0.0327(5) Uani 1 1 d . . .
H27A H 0.1037 0.8399 0.5896 0.039 Uiso 1 1 calc R . .
C28 C 0.2948(2) 0.84752(18) 0.47172(17) 0.0293(5) Uani 1 1 d . . .
C29 C 0.4566(3) 0.8556(2) 0.45426(18) 0.0354(6) Uani 1 1 d . . .
H29A H 0.5154 0.8566 0.3852 0.042 Uiso 1 1 calc R . .
C30 C 0.5356(3) 0.86219(19) 0.53359(18) 0.0332(5) Uani 1 1 d . . .
H30A H 0.6468 0.8668 0.5189 0.040 Uiso 1 1 calc R . .
C31 C 0.2105(3) 0.84356(19) 0.38124(17) 0.0328(5) Uani 1 1 d . . .
C32 C 0.0330(3) 0.8350(2) 0.4171(2) 0.0409(6) Uani 1 1 d . . .
H32A H -0.0382 0.9026 0.4482 0.061 Uiso 1 1 calc R . .
H32B H 0.0360 0.7695 0.4688 0.061 Uiso 1 1 calc R . .
H32C H -0.0125 0.8275 0.3575 0.061 Uiso 1 1 calc R . .
C33 C 0.3154(3) 0.7435(2) 0.3227(2) 0.0436(6) Uani 1 1 d . . .
H33A H 0.4288 0.7490 0.2982 0.065 Uiso 1 1 calc R . .
H33B H 0.2636 0.7434 0.2632 0.065 Uiso 1 1 calc R . .
H33C H 0.3210 0.6741 0.3694 0.065 Uiso 1 1 calc R . .
C34 C 0.1985(3) 0.9522(2) 0.30713(19) 0.0412(6) Uani 1 1 d . . .
H34A H 0.3093 0.9633 0.2880 0.062 Uiso 1 1 calc R . .
H34B H 0.1202 1.0154 0.3417 0.062 Uiso 1 1 calc R . .
H34C H 0.1583 0.9470 0.2445 0.062 Uiso 1 1 calc R . .
B1 B 0.6018(3) 0.7794(2) 0.78031(19) 0.0279(6) Uani 1 1 d . . .

loop_
_atom_site_aniso_label
_atom_site_aniso_U_11
_atom_site_aniso_U_22
_atom_site_aniso_U_33
_atom_site_aniso_U_23
_atom_site_aniso_U_13
_atom_site_aniso_U_12
O1 0.0360(8) 0.0310(9) 0.0290(9) -0.0010(7) -0.0111(6) -0.0112(7)
N1 0.0286(9) 0.0339(11) 0.0342(11) -0.0050(9) -0.0035(8) -0.0085(8)
N2 0.0276(9) 0.0265(10) 0.0276(10) -0.0027(8) -0.0033(7) -0.0086(7)
N3 0.0320(9) 0.0294(11) 0.0302(11) -0.0016(9) -0.0049(8) -0.0097(8)
N4 0.0316(9) 0.0275(10) 0.0279(10) -0.0030(8) -0.0052(8) -0.0096(8)
N5 0.0357(10) 0.0339(11) 0.0311(11) -0.0045(9) -0.0079(8) -0.0127(8)
N6 0.0290(9) 0.0292(11) 0.0283(10) -0.0029(8) -0.0072(8) -0.0084(8)
C1 0.0287(11) 0.0275(12) 0.0309(13) -0.0028(10) -0.0055(9) -0.0056(9)
C2 0.0322(11) 0.0274(12) 0.0340(13) -0.0042(10) -0.0055(9) -0.0082(9)
C3 0.0395(13) 0.0388(14) 0.0339(14) -0.0093(11) -0.0018(10) -0.0083(11)
C4 0.0532(15) 0.0388(15) 0.0364(14) -0.0099(12) -0.0111(11) -0.0118(12)
C5 0.0470(14) 0.0407(15) 0.0442(16) -0.0076(12) -0.0141(11) -0.0168(12)
C6 0.0341(12) 0.0321(13) 0.0385(14) -0.0041(11) -0.0094(10) -0.0104(10)
C7 0.0353(11) 0.0247(12) 0.0303(12) -0.0013(10) -0.0072(9) -0.0091(9)
C8 0.0298(11) 0.0251(12) 0.0299(12) 0.0005(10) -0.0041(9) -0.0106(9)
C9 0.0308(11) 0.0290(12) 0.0281(12) -0.0009(10) -0.0042(9) -0.0113(9)
C10 0.0333(11) 0.0302(13) 0.0234(11) -0.0003(10) -0.0052(9) -0.0081(10)
C11 0.0350(12) 0.0393(14) 0.0332(13) 0.0016(11) -0.0081(10) -0.0097(11)
C12 0.0342(12) 0.0456(16) 0.0386(15) -0.0061(13) -0.0051(10) 0.0009(11)
C13 0.0506(15) 0.0357(15) 0.0398(15) -0.0125(12) -0.0079(11) -0.0007(12)
C14 0.0473(14) 0.0335(14) 0.0411(15) -0.0072(12) -0.0078(11) -0.0095(11)
C15 0.0366(12) 0.0308(13) 0.0247(12) -0.0044(10) -0.0042(9) -0.0081(10)
C16 0.0364(12) 0.0295(13) 0.0254(12) -0.0024(10) -0.0072(9) -0.0100(10)
C17 0.0322(11) 0.0289(12) 0.0300(12) -0.0005(10) -0.0111(9) -0.0093(9)
C18 0.0261(11) 0.0333(13) 0.0363(13) 0.0027(11) -0.0118(9) -0.0090(9)
C19 0.0346(12) 0.0324(13) 0.0403(14) 0.0021(11) -0.0154(10) -0.0091(10)
C20 0.0339(12) 0.0323(13) 0.0505(16) 0.0073(12) -0.0172(11) -0.0141(10)
C21 0.0316(12) 0.0461(16) 0.0414(15) 0.0125(13) -0.0128(10) -0.0167(11)
C22 0.0289(11) 0.0449(15) 0.0345(13) 0.0037(11) -0.0088(9) -0.0111(10)
C23 0.0271(11) 0.0341(13) 0.0349(13) 0.0022(11) -0.0117(9) -0.0096(10)
C24 0.0267(10) 0.0308(13) 0.0310(12) -0.0022(10) -0.0057(9) -0.0072(9)
C25 0.0312(11) 0.0237(12) 0.0285(12) -0.0011(10) -0.0081(9) -0.0084(9)
C26 0.0293(11) 0.0370(14) 0.0289(12) -0.0037(11) -0.0012(9) -0.0114(10)
C27 0.0289(11) 0.0317(13) 0.0364(14) -0.0024(11) -0.0042(10) -0.0091(10)
C28 0.0319(11) 0.0244(12) 0.0302(12) -0.0005(10) -0.0057(9) -0.0074(9)
C29 0.0323(11) 0.0428(15) 0.0292(13) -0.0038(11) -0.0005(9) -0.0114(10)
C30 0.0280(11) 0.0376(14) 0.0346(13) -0.0049(11) -0.0038(9) -0.0111(10)
C31 0.0367(12) 0.0323(13) 0.0329(13) -0.0040(11) -0.0101(10) -0.0124(10)
C32 0.0408(13) 0.0435(15) 0.0436(15) -0.0014(12) -0.0141(11) -0.0170(11)
C33 0.0476(14) 0.0421(15) 0.0448(16) -0.0128(13) -0.0140(12) -0.0106(12)
C34 0.0448(13) 0.0412(15) 0.0366(14) 0.0050(12) -0.0142(11) -0.0116(11)
B1 0.0289(12) 0.0284(14) 0.0270(14) -0.0036(11) -0.0039(10) -0.0097(10)

loop_
_atom_type_symbol
_atom_type_description
_atom_type_scat_dispersion_real
_atom_type_scat_dispersion_imag
_atom_type_scat_source
C C 0.0033 0.0016 'International Tables Vol C Tables 4.2.6.8 and 6.1.1.4'
H H 0.0000 0.0000 'International Tables Vol C Tables 4.2.6.8 and 6.1.1.4'
B B 0.0013 0.0007 'International Tables Vol C Tables 4.2.6.8 and 6.1.1.4'
N N 0.0061 0.0033 'International Tables Vol C Tables 4.2.6.8 and 6.1.1.4'
O O 0.0106 0.0060 'International Tables Vol C Tables 4.2.6.8 and 6.1.1.4'

loop_
_geom_angle_atom_site_label_1
_geom_angle_atom_site_label_2
_geom_angle_atom_site_label_3
_geom_angle
_geom_angle_site_symmetry_1
_geom_angle_site_symmetry_3
_geom_angle_publ_flag
C25 O1 B1 118.86(17) . . ?
C24 N1 C1 116.79(18) . . ?
C8 N2 C1 112.77(18) . . ?
C8 N2 B1 123.50(17) . . ?
C1 N2 B1 122.73(17) . . ?
C9 N3 C8 117.07(18) . . ?
C16 N4 C9 112.76(17) . . ?
C16 N4 B1 123.23(17) . . ?
C9 N4 B1 122.62(19) . . ?
C16 N5 C17 116.92(19) . . ?
C17 N6 C24 112.39(18) . . ?
C17 N6 B1 123.80(18) . . ?
C24 N6 B1 122.48(19) . . ?
N1 C1 N2 122.5(2) . . ?
N1 C1 C2 129.7(2) . . ?
N2 C1 C2 105.84(17) . . ?
C3 C2 C7 120.2(2) . . ?
C3 C2 C1 132.8(2) . . ?
C7 C2 C1 106.88(19) . . ?
C4 C3 C2 118.9(2) . . ?
C3 C4 C5 121.0(2) . . ?
C6 C5 C4 121.5(2) . . ?
C5 C6 C7 118.2(2) . . ?
C6 C7 C2 120.2(2) . . ?
C6 C7 C8 132.3(2) . . ?
C2 C7 C8 107.24(18) . . ?
N3 C8 N2 122.4(2) . . ?
N3 C8 C7 130.02(19) . . ?
N2 C8 C7 106.03(17) . . ?
N3 C9 N4 122.50(19) . . ?
N3 C9 C10 130.15(19) . . ?
N4 C9 C10 105.52(18) . . ?
C11 C10 C15 120.3(2) . . ?
C11 C10 C9 132.3(2) . . ?
C15 C10 C9 107.21(17) . . ?
C12 C11 C10 117.9(2) . . ?
C11 C12 C13 121.7(2) . . ?
C14 C13 C12 120.6(2) . . ?
C13 C14 C15 118.9(2) . . ?
C14 C15 C10 120.6(2) . . ?
C14 C15 C16 131.8(2) . . ?
C10 C15 C16 107.45(19) . . ?
N5 C16 N4 122.76(19) . . ?
N5 C16 C15 129.7(2) . . ?
N4 C16 C15 105.66(18) . . ?
N5 C17 N6 122.22(19) . . ?
N5 C17 C18 129.9(2) . . ?
N6 C17 C18 106.19(18) . . ?
C19 C18 C23 121.2(2) . . ?
C19 C18 C17 131.4(2) . . ?
C23 C18 C17 107.16(19) . . ?
C18 C19 C20 117.5(2) . . ?
C21 C20 C19 121.3(2) . . ?
C22 C21 C20 121.9(2) . . ?
C21 C22 C23 117.7(2) . . ?
C22 C23 C18 120.4(2) . . ?
C22 C23 C24 131.9(2) . . ?
C18 C23 C24 107.51(18) . . ?
N1 C24 N6 122.62(19) . . ?
N1 C24 C23 130.0(2) . . ?
N6 C24 C23 105.61(19) . . ?
C26 C25 O1 121.24(19) . . ?
C26 C25 C30 119.5(2) . . ?
O1 C25 C30 119.20(18) . . ?
C25 C26 C27 120.5(2) . . ?
C28 C27 C26 121.59(19) . . ?
C29 C28 C27 116.5(2) . . ?
C29 C28 C31 120.89(19) . . ?
C27 C28 C31 122.56(18) . . ?
C30 C29 C28 122.7(2) . . ?
C29 C30 C25 119.25(19) . . ?
C32 C31 C33 108.85(19) . . ?
C32 C31 C28 112.55(18) . . ?
C33 C31 C28 109.88(18) . . ?
C32 C31 C34 107.78(18) . . ?
C33 C31 C34 109.4(2) . . ?
C28 C31 C34 108.38(18) . . ?
O1 B1 N2 110.24(19) . . ?
O1 B1 N6 117.11(18) . . ?
N2 B1 N6 104.18(18) . . ?
O1 B1 N4 116.27(18) . . ?
N2 B1 N4 104.17(17) . . ?
N6 B1 N4 103.45(18) . . ?

loop_
_geom_bond_atom_site_label_1
_geom_bond_atom_site_label_2
_geom_bond_distance
_geom_bond_site_symmetry_2
_geom_bond_publ_flag
O1 C25 1.387(2) . ?
O1 B1 1.437(3) . ?
N1 C24 1.346(3) . ?
N1 C1 1.349(3) . ?
N2 C8 1.363(3) . ?
N2 C1 1.371(3) . ?
N2 B1 1.490(3) . ?
N3 C9 1.348(3) . ?
N3 C8 1.351(3) . ?
N4 C16 1.367(3) . ?
N4 C9 1.373(3) . ?
N4 B1 1.502(3) . ?
N5 C16 1.345(3) . ?
N5 C17 1.345(3) . ?
N6 C17 1.370(3) . ?
N6 C24 1.377(3) . ?
N6 B1 1.497(3) . ?
C1 C2 1.455(3) . ?
C2 C3 1.385(3) . ?
C2 C7 1.424(3) . ?
C3 C4 1.371(3) . ?
C4 C5 1.399(3) . ?
C5 C6 1.374(3) . ?
C6 C7 1.396(3) . ?
C7 C8 1.451(3) . ?
C9 C10 1.459(3) . ?
C10 C11 1.399(3) . ?
C10 C15 1.412(3) . ?
C11 C12 1.383(3) . ?
C12 C13 1.391(4) . ?
C13 C14 1.381(3) . ?
C14 C15 1.382(3) . ?
C15 C16 1.459(3) . ?
C17 C18 1.453(3) . ?
C18 C19 1.388(3) . ?
C18 C23 1.415(3) . ?
C19 C20 1.390(3) . ?
C20 C21 1.388(3) . ?
C21 C22 1.383(3) . ?
C22 C23 1.396(3) . ?
C23 C24 1.457(3) . ?
C25 C26 1.370(3) . ?
C25 C30 1.391(3) . ?
C26 C27 1.393(3) . ?
C27 C28 1.392(3) . ?
C28 C29 1.390(3) . ?
C28 C31 1.534(3) . ?
C29 C30 1.387(3) . ?
C31 C32 1.529(3) . ?
C31 C33 1.532(3) . ?
C31 C34 1.538(3) . ?
